data_7047810
loop_
_publ_author_name
'Wang, Hai-Ling'
'Ma, Xiong-Feng'
'Zou, Hua-Hong'
'Wang, Kai'
'Li, Bo'
'Chen, Zi-Lu'
'Liang, Fu-Pei'

_publ_section_title
;
 Mixed chelating ligands used to regulate the luminescence of Ln(iii)
 complexes and single-ion magnet behavior in Dy-based analogues.
;
_journal_issue 44
_journal_name_full 'Dalton transactions (Cambridge, England : 2003)'
_journal_page_first 15929
_journal_page_last 15940
_journal_paper_doi 10.1039/c8dt03133a
_journal_volume 47
_journal_year 2018
_chemical_formula_moiety 'C24 H16 Dy N7 O9'
_chemical_formula_sum 'C24 H16 Dy N7 O9'
_chemical_formula_weight 708.94
_space_group_crystal_system monoclinic
_space_group_IT_number 15
_space_group_name_Hall '-C 2yc'
_space_group_name_H-M_alt 'C 1 2/c 1'
_symmetry_space_group_name_Hall '-C 2yc'
_symmetry_space_group_name_H-M 'C 1 2/c 1'
_atom_sites_solution_hydrogens geom
_atom_sites_solution_primary dual
_atom_sites_solution_secondary difmap
_audit_creation_date 2018-06-07
_audit_creation_method
;
Olex2 1.2
(compiled 2018.05.29 svn.r3508 for OlexSys, GUI svn.r5506)
;
_audit_update_record
;
2018-07-15 deposited with the CCDC.
2018-10-17 downloaded from the CCDC.
;
_cell_angle_alpha 90.00
_cell_angle_beta 100.471(2)
_cell_angle_gamma 90.00
_cell_formula_units_Z 4
_cell_length_a 11.1454(3)
_cell_length_b 17.8782(3)
_cell_length_c 13.0034(3)
_cell_measurement_reflns_used 6359
_cell_measurement_temperature 293(2)
_cell_measurement_theta_max 29.3950
_cell_measurement_theta_min 3.8760
_cell_volume 2547.90(10)
_computing_cell_refinement 'CrysAlisPro 1.171.38.43 (Rigaku OD, 2015)'
_computing_data_collection 'CrysAlisPro 1.171.38.43 (Rigaku OD, 2015)'
_computing_data_reduction 'CrysAlisPro 1.171.38.43 (Rigaku OD, 2015)'
_computing_molecular_graphics 'Olex2 (Dolomanov et al., 2009)'
_computing_publication_material 'Olex2 (Dolomanov et al., 2009)'
_computing_structure_refinement 'XL (Sheldrick, 2008)'
_computing_structure_solution 'XT (Sheldrick, 2015)'
_diffrn_ambient_temperature 293(2)
_diffrn_detector 'CCD plate'
_diffrn_detector_area_resol_mean 10.6296
_diffrn_detector_type Atlas
_diffrn_measured_fraction_theta_full 0.998
_diffrn_measured_fraction_theta_max 0.998
_diffrn_measurement_details
;
List of Runs (angles in degrees, time in seconds):

  # Type    Start    End  Width  t~exp~   \w     \q     \k     \f   Frames
#--------------------------------------------------------------------------
  1  \w    -14.00  85.00   1.00    2.50    --   10.68  38.00 -90.00   99
  2  \w    -61.00  39.00   1.00    2.50    --   10.68 -57.00  90.00  100
  3  \w     35.00  99.00   1.00    2.50    --   10.68 178.00 -30.00   64
  4  \w    -88.00 -63.00   1.00    2.50    --  -11.93 -77.00  60.00   25
;
_diffrn_measurement_device 'four-circle diffractometer'
_diffrn_measurement_device_type 'SuperNova, Single source at offset, Atlas'
_diffrn_measurement_method '\w scans'
_diffrn_orient_matrix_type 'CrysAlisPro convention (1999,Acta A55,543-557)'
_diffrn_orient_matrix_UB_11 -0.0240790000
_diffrn_orient_matrix_UB_12 -0.0324411000
_diffrn_orient_matrix_UB_13 -0.0277286000
_diffrn_orient_matrix_UB_21 0.0571418000
_diffrn_orient_matrix_UB_22 -0.0181698000
_diffrn_orient_matrix_UB_23 0.0146651000
_diffrn_orient_matrix_UB_31 -0.0185941000
_diffrn_orient_matrix_UB_32 -0.0138384000
_diffrn_orient_matrix_UB_33 0.0457410000
_diffrn_radiation_monochromator mirror
_diffrn_radiation_probe x-ray
_diffrn_radiation_type MoK\a
_diffrn_radiation_wavelength 0.71073
_diffrn_reflns_av_R_equivalents 0.0276
_diffrn_reflns_av_unetI/netI 0.0280
_diffrn_reflns_limit_h_max 13
_diffrn_reflns_limit_h_min -13
_diffrn_reflns_limit_k_max 22
_diffrn_reflns_limit_k_min -22
_diffrn_reflns_limit_l_max 15
_diffrn_reflns_limit_l_min -16
_diffrn_reflns_number 9332
_diffrn_reflns_theta_full 26.00
_diffrn_reflns_theta_max 26.00
_diffrn_reflns_theta_min 3.19
_diffrn_source 'micro-focus sealed X-ray tube'
_diffrn_source_type 'SuperNova (Mo) X-ray Source'
_exptl_absorpt_coefficient_mu 3.001
_exptl_absorpt_correction_T_max 1.00000
_exptl_absorpt_correction_T_min 0.85482
_exptl_absorpt_correction_type multi-scan
_exptl_absorpt_process_details
;
CrysAlisPro 1.171.38.43 (Rigaku Oxford Diffraction, 2015)
Empirical absorption correction using spherical harmonics,
 implemented in SCALE3 ABSPACK scaling algorithm.
;
_exptl_crystal_density_diffrn 1.848
_exptl_crystal_density_method 'not measured'
_exptl_crystal_description block
_exptl_crystal_F_000 1388
_refine_diff_density_max 0.628
_refine_diff_density_min -0.474
_refine_diff_density_rms 0.072
_refine_ls_extinction_method none
_refine_ls_goodness_of_fit_ref 1.097
_refine_ls_hydrogen_treatment constr
_refine_ls_matrix_type full
_refine_ls_number_parameters 187
_refine_ls_number_reflns 2497
_refine_ls_number_restraints 0
_refine_ls_restrained_S_all 1.097
_refine_ls_R_factor_all 0.0242
_refine_ls_R_factor_gt 0.0211
_refine_ls_shift/su_max 0.001
_refine_ls_shift/su_mean 0.000
_refine_ls_structure_factor_coef Fsqd
_refine_ls_weighting_details 'calc w=1/[\s^2^(Fo^2^)+(0.0161P)^2^+2.3481P] where P=(Fo^2^+2Fc^2^)/3'
_refine_ls_weighting_scheme calc
_refine_ls_wR_factor_gt 0.0431
_refine_ls_wR_factor_ref 0.0447
_reflns_number_gt 2326
_reflns_number_total 2497
_reflns_threshold_expression >2sigma(I)
_cod_data_source_file c8dt03133a2.cif
_cod_data_source_block 20180423_lfp_whl_1246aaaa
_cod_depositor_comments 'Adding full bibliography for 7047809--7047819.cif.'
_cod_database_code 7047810
_reflns_odcompleteness_completeness 99.78
_reflns_odcompleteness_iscentric 1
_reflns_odcompleteness_theta 26.32
_olex2_refinement_description
;
1. Fixed Uiso
 At 1.2 times of:
  All C(H) groups
2.a Aromatic/amide H refined with riding coordinates:
 C1(H1), C10(H10), C6(H6), C8(H8), C5(H5), C2(H2), C9(H9), C3(H3)
;
_olex2_submission_special_instructions 'No special instructions were received'
_oxdiff_exptl_absorpt_empirical_details
;
Empirical correction (ABSPACK) includes:
- Absorption correction using spherical harmonics
- Frame scaling
;
_oxdiff_exptl_absorpt_empirical_full_max 1.194
_oxdiff_exptl_absorpt_empirical_full_min 0.852

loop_
_space_group_symop_id
_space_group_symop_operation_xyz
1 'x, y, z'
2 '-x, y, -z+1/2'
3 'x+1/2, y+1/2, z'
4 '-x+1/2, y+1/2, -z+1/2'
5 '-x, -y, -z'
6 'x, -y, z-1/2'
7 '-x+1/2, -y+1/2, -z'
8 'x+1/2, -y+1/2, z-1/2'

loop_
_atom_site_label
_atom_site_type_symbol
_atom_site_fract_x
_atom_site_fract_y
_atom_site_fract_z
_atom_site_U_iso_or_equiv
_atom_site_adp_type
_atom_site_occupancy
_atom_site_calc_flag
_atom_site_site_symmetry_order
_atom_site_refinement_flags_posn
_atom_site_refinement_flags_adp
_atom_site_refinement_flags_occupancy
Dy1 Dy 0.5000 0.324710(9) 0.7500 0.02738(7) Uani 1 d 2 S T P
O1 O 0.67972(19) 0.33488(11) 0.89867(16) 0.0423(5) Uani 1 d 1 . . .
O2 O 0.70835(18) 0.36839(11) 0.74588(15) 0.0415(5) Uani 1 d 1 . . .
O4 O 0.5138(2) 0.44869(12) 0.83398(18) 0.0546(6) Uani 1 d 1 . . .
N2 N 0.5563(2) 0.28077(12) 0.58264(16) 0.0323(5) Uani 1 d 1 . . .
N3 N 0.7522(2) 0.35970(13) 0.8428(2) 0.0412(6) Uani 1 d 1 . . .
N1 N 0.6292(2) 0.20554(12) 0.76496(17) 0.0317(5) Uani 1 d 1 . . .
O3 O 0.8572(2) 0.37571(16) 0.8791(2) 0.0728(7) Uani 1 d 1 . . .
N4 N 0.5000 0.4859(2) 0.7500 0.0573(11) Uani 1 d 2 S T P
C11 C 0.6064(2) 0.21191(14) 0.5780(2) 0.0294(6) Uani 1 d 1 . . .
C1 C 0.6652(3) 0.16866(15) 0.8534(2) 0.0394(7) Uani 1 d 1 . . .
H1 H 0.6596 0.1924 0.9160 0.047 Uiso 1 calc 1 R . .
C12 C 0.6414(3) 0.17106(14) 0.6740(2) 0.0305(6) Uani 1 d 1 . . .
C7 C 0.6249(3) 0.17980(15) 0.4839(2) 0.0365(7) Uani 1 d 1 . . .
C10 C 0.5300(3) 0.31948(16) 0.4947(2) 0.0422(7) Uani 1 d 1 . . .
H10 H 0.4966 0.3670 0.4971 0.051 Uiso 1 calc 1 R . .
O5 O 0.5000 0.55379(18) 0.7500 0.0977(15) Uani 1 d 2 S T P
C6 C 0.6724(3) 0.10584(18) 0.4842(3) 0.0546(9) Uani 1 d 1 . . .
H6 H 0.6825 0.0841 0.4214 0.066 Uiso 1 calc 1 R . .
C4 C 0.6879(3) 0.09839(15) 0.6714(2) 0.0422(7) Uani 1 d 1 . . .
C8 C 0.5952(3) 0.22316(19) 0.3931(2) 0.0453(8) Uani 1 d 1 . . .
H8 H 0.6066 0.2040 0.3291 0.054 Uiso 1 calc 1 R . .
C5 C 0.7028(4) 0.06677(18) 0.5734(3) 0.0593(10) Uani 1 d 1 . . .
H5 H 0.7338 0.0186 0.5714 0.071 Uiso 1 calc 1 R . .
C2 C 0.7114(3) 0.09604(17) 0.8574(2) 0.0497(8) Uani 1 d 1 . . .
H2 H 0.7353 0.0721 0.9213 0.060 Uiso 1 calc 1 R . .
C9 C 0.5499(3) 0.29262(19) 0.3988(2) 0.0481(8) Uani 1 d 1 . . .
H9 H 0.5322 0.3223 0.3392 0.058 Uiso 1 calc 1 R . .
C3 C 0.7208(3) 0.06084(17) 0.7672(3) 0.0538(9) Uani 1 d 1 . . .
H3 H 0.7492 0.0119 0.7686 0.065 Uiso 1 calc 1 R . .

loop_
_atom_site_aniso_label
_atom_site_aniso_U_11
_atom_site_aniso_U_22
_atom_site_aniso_U_33
_atom_site_aniso_U_23
_atom_site_aniso_U_13
_atom_site_aniso_U_12
Dy1 0.03800(12) 0.02235(10) 0.02243(11) 0.000 0.00716(8) 0.000
O1 0.0508(13) 0.0454(12) 0.0308(11) 0.0003(9) 0.0077(10) -0.0019(10)
O2 0.0462(12) 0.0464(12) 0.0326(12) 0.0024(9) 0.0089(10) -0.0021(10)
O4 0.0631(15) 0.0357(12) 0.0619(16) -0.0131(11) 0.0031(13) 0.0008(11)
N2 0.0424(13) 0.0320(12) 0.0234(12) 0.0034(10) 0.0080(10) 0.0046(11)
N3 0.0397(15) 0.0356(14) 0.0467(17) -0.0073(12) 0.0029(13) 0.0055(12)
N1 0.0450(13) 0.0279(11) 0.0230(12) 0.0015(10) 0.0082(11) 0.0037(10)
O3 0.0390(14) 0.093(2) 0.0793(19) -0.0033(16) -0.0083(13) -0.0049(14)
N4 0.039(2) 0.024(2) 0.104(4) 0.000 0.000(2) 0.000
C11 0.0344(14) 0.0301(14) 0.0244(14) -0.0016(11) 0.0074(12) -0.0010(12)
C1 0.0555(19) 0.0382(16) 0.0255(15) 0.0054(12) 0.0098(14) 0.0071(14)
C12 0.0380(15) 0.0288(14) 0.0260(15) 0.0002(11) 0.0091(12) 0.0002(12)
C7 0.0448(17) 0.0403(16) 0.0258(15) -0.0028(12) 0.0099(13) -0.0019(13)
C10 0.0557(19) 0.0408(17) 0.0310(17) 0.0096(13) 0.0104(15) 0.0094(15)
O5 0.090(3) 0.0239(18) 0.167(4) 0.000 -0.010(3) 0.000
C6 0.086(3) 0.0429(18) 0.0388(19) -0.0118(15) 0.0228(18) 0.0103(18)
C4 0.061(2) 0.0302(15) 0.0371(17) 0.0004(13) 0.0142(15) 0.0082(14)
C8 0.0540(19) 0.059(2) 0.0246(16) -0.0047(14) 0.0119(14) 0.0006(17)
C5 0.098(3) 0.0356(17) 0.049(2) -0.0061(16) 0.026(2) 0.0198(18)
C2 0.074(2) 0.0391(17) 0.0375(18) 0.0124(14) 0.0134(17) 0.0141(16)
C9 0.063(2) 0.059(2) 0.0225(16) 0.0084(15) 0.0100(15) 0.0065(18)
C3 0.080(2) 0.0320(16) 0.052(2) 0.0079(15) 0.0181(19) 0.0193(16)

loop_
_atom_type_symbol
_atom_type_description
_atom_type_scat_dispersion_real
_atom_type_scat_dispersion_imag
_atom_type_scat_source
C C 0.0033 0.0016 'International Tables Vol C Tables 4.2.6.8 and 6.1.1.4'
H H 0.0000 0.0000 'International Tables Vol C Tables 4.2.6.8 and 6.1.1.4'
Dy Dy -0.1892 4.4098 'International Tables Vol C Tables 4.2.6.8 and 6.1.1.4'
N N 0.0061 0.0033 'International Tables Vol C Tables 4.2.6.8 and 6.1.1.4'
O O 0.0106 0.0060 'International Tables Vol C Tables 4.2.6.8 and 6.1.1.4'

loop_
_geom_angle_atom_site_label_1
_geom_angle_atom_site_label_2
_geom_angle_atom_site_label_3
_geom_angle
_geom_angle_site_symmetry_1
_geom_angle_site_symmetry_3
O1 Dy1 O1 171.74(9) 2_656 .
O1 Dy1 N3 25.51(7) 2_656 2_656
O1 Dy1 N3 150.65(7) . 2_656
O1 Dy1 N1 69.19(7) 2_656 2_656
O1 Dy1 N1 118.37(7) . 2_656
O1 Dy1 N1 69.19(7) . .
O1 Dy1 N1 118.37(7) 2_656 .
O1 Dy1 N4 85.87(4) 2_656 .
O1 Dy1 N4 85.87(4) . .
O2 Dy1 O1 125.54(7) . 2_656
O2 Dy1 O1 51.18(6) . .
O2 Dy1 O1 125.54(7) 2_656 .
O2 Dy1 O1 51.18(6) 2_656 2_656
O2 Dy1 O2 142.98(10) 2_656 .
O2 Dy1 O4 74.98(7) . .
O2 Dy1 O4 71.81(7) 2_656 .
O2 Dy1 O4 71.81(7) . 2_656
O2 Dy1 O4 74.98(7) 2_656 2_656
O2 Dy1 N2 120.42(7) . 2_656
O2 Dy1 N2 72.14(7) 2_656 2_656
O2 Dy1 N2 120.42(7) 2_656 .
O2 Dy1 N2 72.14(7) . .
O2 Dy1 N3 139.93(6) . 2_656
O2 Dy1 N3 25.67(6) 2_656 2_656
O2 Dy1 N1 75.27(7) 2_656 2_656
O2 Dy1 N1 141.54(7) . 2_656
O2 Dy1 N1 141.54(7) 2_656 .
O2 Dy1 N1 75.27(7) . .
O2 Dy1 N4 71.49(5) . .
O2 Dy1 N4 71.49(5) 2_656 .
O4 Dy1 O1 67.60(7) 2_656 2_656
O4 Dy1 O1 104.57(7) . 2_656
O4 Dy1 O1 104.57(7) 2_656 .
O4 Dy1 O1 67.60(7) . .
O4 Dy1 O4 51.74(11) 2_656 .
O4 Dy1 N2 84.38(8) . 2_656
O4 Dy1 N2 131.58(8) . .
O4 Dy1 N2 84.38(8) 2_656 .
O4 Dy1 N2 131.58(8) 2_656 2_656
O4 Dy1 N3 88.18(7) . 2_656
O4 Dy1 N3 69.27(7) 2_656 2_656
O4 Dy1 N1 136.60(7) 2_656 2_656
O4 Dy1 N1 140.52(7) . 2_656
O4 Dy1 N1 136.60(7) . .
O4 Dy1 N1 140.52(7) 2_656 .
O4 Dy1 N4 25.87(6) . .
O4 Dy1 N4 25.87(6) 2_656 .
N2 Dy1 O1 113.55(7) . .
N2 Dy1 O1 113.55(7) 2_656 2_656
N2 Dy1 O1 69.25(7) . 2_656
N2 Dy1 O1 69.25(7) 2_656 .
N2 Dy1 N2 143.35(10) . 2_656
N2 Dy1 N3 92.97(7) 2_656 2_656
N2 Dy1 N3 94.76(7) . 2_656
N2 Dy1 N1 84.20(7) 2_656 .
N2 Dy1 N1 84.20(7) . 2_656
N2 Dy1 N1 65.01(7) . .
N2 Dy1 N1 65.01(7) 2_656 2_656
N2 Dy1 N4 108.32(5) . .
N2 Dy1 N4 108.32(5) 2_656 .
N1 Dy1 N3 70.17(7) 2_656 2_656
N1 Dy1 N3 134.13(7) . 2_656
N1 Dy1 N1 67.26(10) 2_656 .
N1 Dy1 N4 146.37(5) . .
N1 Dy1 N4 146.37(5) 2_656 .
N4 Dy1 N3 77.62(5) . 2_656
N3 O1 Dy1 94.96(16) . .
N3 O2 Dy1 97.70(15) . .
N4 O4 Dy1 95.90(19) . .
C11 N2 Dy1 119.59(16) . .
C10 N2 Dy1 122.49(18) . .
C10 N2 C11 117.7(2) . .
O1 N3 Dy1 59.53(14) . .
O1 N3 O2 116.2(2) . .
O2 N3 Dy1 56.64(13) . .
O3 N3 Dy1 178.1(2) . .
O3 N3 O1 122.1(3) . .
O3 N3 O2 121.7(3) . .
C1 N1 Dy1 123.99(17) . .
C1 N1 C12 117.8(2) . .
C12 N1 Dy1 117.01(17) . .
O4 N4 Dy1 58.23(17) 2_656 .
O4 N4 Dy1 58.23(17) . .
O4 N4 O4 116.5(3) 2_656 .
O5 N4 Dy1 180.000(1) . .
O5 N4 O4 121.77(17) . .
O5 N4 O4 121.77(17) . 2_656
N2 C11 C12 118.1(2) . .
N2 C11 C7 122.5(2) . .
C7 C11 C12 119.4(2) . .
N1 C1 H1 118.4 . .
N1 C1 C2 123.3(3) . .
C2 C1 H1 118.4 . .
N1 C12 C11 118.0(2) . .
N1 C12 C4 122.4(2) . .
C4 C12 C11 119.6(2) . .
C11 C7 C6 119.4(3) . .
C8 C7 C11 117.4(3) . .
C8 C7 C6 123.2(3) . .
N2 C10 H10 118.4 . .
N2 C10 C9 123.2(3) . .
C9 C10 H10 118.4 . .
C7 C6 H6 119.3 . .
C5 C6 C7 121.4(3) . .
C5 C6 H6 119.3 . .
C12 C4 C5 119.4(3) . .
C12 C4 C3 117.5(3) . .
C3 C4 C5 123.2(3) . .
C7 C8 H8 120.1 . .
C9 C8 C7 119.9(3) . .
C9 C8 H8 120.1 . .
C6 C5 C4 120.7(3) . .
C6 C5 H5 119.6 . .
C4 C5 H5 119.6 . .
C1 C2 H2 120.4 . .
C3 C2 C1 119.2(3) . .
C3 C2 H2 120.4 . .
C10 C9 H9 120.4 . .
C8 C9 C10 119.3(3) . .
C8 C9 H9 120.4 . .
C4 C3 H3 120.1 . .
C2 C3 C4 119.9(3) . .
C2 C3 H3 120.1 . .

loop_
_geom_bond_atom_site_label_1
_geom_bond_atom_site_label_2
_geom_bond_distance
_geom_bond_site_symmetry_2
Dy1 O1 2.525(2) 2_656
Dy1 O1 2.525(2) .
Dy1 O2 2.4598(19) .
Dy1 O2 2.4598(19) 2_656
Dy1 O4 2.463(2) .
Dy1 O4 2.463(2) 2_656
Dy1 N2 2.499(2) .
Dy1 N2 2.499(2) 2_656
Dy1 N3 2.919(3) 2_656
Dy1 N1 2.559(2) .
Dy1 N1 2.559(2) 2_656
Dy1 N4 2.882(4) .
O1 N3 1.262(3) .
O2 N3 1.276(3) .
O4 N4 1.264(3) .
N2 C11 1.357(3) .
N2 C10 1.324(3) .
N3 O3 1.213(3) .
N1 C1 1.323(3) .
N1 C12 1.363(3) .
N4 O4 1.264(3) 2_656
N4 O5 1.213(5) .
C11 C12 1.437(4) .
C11 C7 1.401(4) .
C1 H1 0.9300 .
C1 C2 1.394(4) .
C12 C4 1.401(4) .
C7 C6 1.424(4) .
C7 C8 1.400(4) .
C10 H10 0.9300 .
C10 C9 1.391(4) .
C6 H6 0.9300 .
C6 C5 1.343(4) .
C4 C5 1.432(4) .
C4 C3 1.403(4) .
C8 H8 0.9300 .
C8 C9 1.347(4) .
C5 H5 0.9300 .
C2 H2 0.9300 .
C2 C3 1.352(4) .
C9 H9 0.9300 .
C3 H3 0.9300 .
